data_7129989
loop_
_publ_author_name
'Coles, Simon J.'
'Horton, Peter N.'
'Kimber, Patrick'
'Klooster, Wim T.'
'Liu, Pingchuan'
'Plasser, Felix'
'Smith, Martin B.'
'Tizzard, Graham J.'

_publ_section_title
;
 Reversible P--P bond cleavage at an iridium(iii) metal centre
;
_journal_name_full 'Chemical Communications'
_journal_paper_doi 10.1039/D2CC00706A
_journal_year 2022
_chemical_absolute_configuration ad
_chemical_formula_moiety 'C56 H74 Au2 Cl6 Ir2 N4 O4 P4, C Cl3 D'
_chemical_formula_sum 'C57 H74 Au2 Cl9 D Ir2 N4 O4 P4'
_chemical_formula_weight 2102.47
_space_group_crystal_system orthorhombic
_space_group_IT_number 19
_space_group_name_Hall 'P 2ac 2ab'
_space_group_name_H-M_alt 'P 21 21 21'
_atom_sites_solution_hydrogens geom
_atom_sites_solution_primary dual
_audit_creation_date 2022-02-10
_audit_creation_method
;
Olex2 1.5
(compiled 2021.12.09 svn.r5202d8cf for OlexSys, GUI svn.r6439)
;
_audit_update_record
;
2022-04-04 deposited with the CCDC.	2022-04-08 downloaded from the CCDC.
;
_cell_angle_alpha 90
_cell_angle_beta 90
_cell_angle_gamma 90
_cell_formula_units_Z 4
_cell_length_a 13.06100(10)
_cell_length_b 20.28880(10)
_cell_length_c 25.7121(2)
_cell_measurement_reflns_used 118571
_cell_measurement_temperature 100(2)
_cell_measurement_theta_max 31.4450
_cell_measurement_theta_min 1.9630
_cell_volume 6813.50(8)
_computing_cell_refinement 'CrysAlisPro 1.171.41.123a (Rigaku OD, 2022)'
_computing_data_collection 'CrysAlisPro 1.171.41.123a (Rigaku OD, 2022)'
_computing_data_reduction 'CrysAlisPro 1.171.41.123a (Rigaku OD, 2022)'
_computing_molecular_graphics 'Olex2 1.5 (Dolomanov et al., 2009)'
_computing_publication_material 'Olex2 1.5 (Dolomanov et al., 2009)'
_computing_structure_refinement 'SHELXL 2018/3 (Sheldrick, 2015)'
_computing_structure_solution 'SHELXT 2018/2 (Sheldrick, 2018)'
_diffrn_ambient_temperature 100(2)
_diffrn_detector 'hybrid pixel array detector'
_diffrn_detector_area_resol_mean 10.0000
_diffrn_detector_dtime 0.000
_diffrn_detector_type 'Rigaku, HyPix 6000HE'
_diffrn_measured_fraction_theta_full 0.998
_diffrn_measured_fraction_theta_max 0.998
_diffrn_measurement_details
;
List of Runs (angles in degrees, time in seconds):

  # Type    Start    End  Width  t~exp~   \w     \q     \k     \f   Frames
#--------------------------------------------------------------------------
  1  \w    -47.00  78.00   0.25    2.00    --  -11.20  57.00 -90.00  500
  2  \w   -101.00  24.00   0.25    2.00    --  -11.20 -60.00-180.00  500
  3  \w    -47.00  78.00   0.25    2.00    --  -11.20  60.00   0.00  500
  4  \w   -101.00  78.00   0.25    2.00    --  -11.20 -19.00 120.00  716
  5  \w   -101.00  24.00   0.25    2.00    --  -11.20 -60.00  60.00  500
  6  \w    -47.00  78.00   0.25    2.00    --  -11.20  60.00-180.00  500
  7  \w   -101.00  20.00   0.25    2.00    --  -11.20 -60.00 -60.00  484
  8  \w    -53.00  77.00   0.25    2.00    --  -11.20  45.00 139.95  520
;
_diffrn_measurement_device 'four-circle diffractometer'
_diffrn_measurement_device_details 'Rigaku, AFC12 \k goniometer'
_diffrn_measurement_device_type
'Rigaku FRE+ diffractometer with Arc)Sec VHF Varimax confocal mirrors, an AFC12 goniometer and HyPix 6000HE detector'
_diffrn_measurement_method 'profile data from \w-scans'
_diffrn_measurement_specimen_support 'MiTeGen MicroLoop'
_diffrn_orient_matrix_type 'CrysAlisPro convention (1999,Acta A55,543-557)'
_diffrn_orient_matrix_UB_11 0.0143229000
_diffrn_orient_matrix_UB_12 0.0334316000
_diffrn_orient_matrix_UB_13 0.0035721000
_diffrn_orient_matrix_UB_21 -0.0265895000
_diffrn_orient_matrix_UB_22 0.0086648000
_diffrn_orient_matrix_UB_23 -0.0230571000
_diffrn_orient_matrix_UB_31 -0.0451204000
_diffrn_orient_matrix_UB_32 0.0054844000
_diffrn_orient_matrix_UB_33 0.0147146000
_diffrn_radiation_collimation 0.2
_diffrn_radiation_monochromator 'Confocal mirrors, Arc)Sec VHF Varimax'
_diffrn_radiation_probe x-ray
_diffrn_radiation_type 'Mo K\a'
_diffrn_radiation_wavelength 0.71073
_diffrn_radiation_xray_symbol K-L~3~
_diffrn_reflns_av_R_equivalents 0.0449
_diffrn_reflns_av_unetI/netI 0.0161
_diffrn_reflns_Laue_measured_fraction_full 0.998
_diffrn_reflns_Laue_measured_fraction_max 0.998
_diffrn_reflns_limit_h_max 16
_diffrn_reflns_limit_h_min -16
_diffrn_reflns_limit_k_max 26
_diffrn_reflns_limit_k_min -26
_diffrn_reflns_limit_l_max 33
_diffrn_reflns_limit_l_min -33
_diffrn_reflns_number 193070
_diffrn_reflns_point_group_measured_fraction_full 0.999
_diffrn_reflns_point_group_measured_fraction_max 0.999
_diffrn_reflns_theta_full 25.242
_diffrn_reflns_theta_max 27.484
_diffrn_reflns_theta_min 2.158
_diffrn_source 'Rotating Anode'
_diffrn_source_current 55.0
_diffrn_source_power 2.475
_diffrn_source_target Mo
_diffrn_source_type 'Rigaku FRE+'
_diffrn_source_voltage 45.0
_exptl_absorpt_coefficient_mu 8.680
_exptl_absorpt_correction_T_max 1.000
_exptl_absorpt_correction_T_min 0.537
_exptl_absorpt_correction_type gaussian
_exptl_absorpt_process_details
;
CrysAlisPro 1.171.41.123a (Rigaku Oxford Diffraction, 2022)
Numerical absorption correction based on gaussian integration over
a multifaceted crystal model
Empirical absorption correction using spherical harmonics,
implemented in SCALE3 ABSPACK scaling algorithm.
;
_exptl_crystal_colour yellow
_exptl_crystal_colour_primary yellow
_exptl_crystal_density_diffrn 2.050
_exptl_crystal_description block
_exptl_crystal_F_000 4008
_exptl_crystal_size_max 0.18
_exptl_crystal_size_mid 0.11
_exptl_crystal_size_min 0.05
_refine_diff_density_max 1.868
_refine_diff_density_min -1.088
_refine_diff_density_rms 0.097
_refine_ls_abs_structure_details
;
 Flack x determined using 6944 quotients [(I+)-(I-)]/[(I+)+(I-)]
 (Parsons, Flack and Wagner, Acta Cryst. B69 (2013) 249-259).
;
_refine_ls_abs_structure_Flack -0.0118(14)
_refine_ls_extinction_method none
_refine_ls_goodness_of_fit_ref 1.063
_refine_ls_hydrogen_treatment constr
_refine_ls_matrix_type full
_refine_ls_number_parameters 753
_refine_ls_number_reflns 15614
_refine_ls_number_restraints 12
_refine_ls_restrained_S_all 1.069
_refine_ls_R_factor_all 0.0167
_refine_ls_R_factor_gt 0.0164
_refine_ls_shift/su_max 0.002
_refine_ls_shift/su_mean 0.000
_refine_ls_structure_factor_coef Fsqd
_refine_ls_weighting_details 'w=1/[\s^2^(Fo^2^)+(0.0208P)^2^+13.2620P] where P=(Fo^2^+2Fc^2^)/3'
_refine_ls_weighting_scheme calc
_refine_ls_wR_factor_gt 0.0427
_refine_ls_wR_factor_ref 0.0428
_reflns_Friedel_coverage 0.832
_reflns_Friedel_fraction_full 1.000
_reflns_Friedel_fraction_max 1.000
_reflns_number_gt 15494
_reflns_number_total 15614
_reflns_threshold_expression 'I > 2\s(I)'
_cod_data_source_file d2cc00706a2.cif
_cod_data_source_block 2-CDCl3
_cod_database_code 7129989
_shelx_shelxl_version_number 2018/3
_chemical_oxdiff_formula 'C28 H37 N2 O2 P2 Au Ir Cl3 CHCl3'
_chemical_oxdiff_usercomment ms2732
_shelx_space_group_comment
;
The symmetry employed for this shelxl refinement is uniquely defined
by the following loop, which should always be used as a source of
symmetry information in preference to the above space-group names.
They are only intended as comments.
;
_shelx_estimated_absorpt_t_max 0.671
_shelx_estimated_absorpt_t_min 0.304
_olex2_refinement_description
;
1. Fixed Uiso
 At 1.2 times of:
  All C(H) groups, All C(H,H) groups
 At 1.5 times of:
  All C(H,H,H) groups
2. Uiso/Uaniso restraints and constraints
Uanis(O2) \\sim Ueq, Uanis(C18) \\sim Ueq: with sigma of 0.01 and sigma for
terminal atoms of 0.01
3.a Ternary CH refined with riding coordinates:
 C57(D57)
3.b Secondary CH2 refined with riding coordinates:
 C2(H2A,H2B), C1(H1A,H1B), C10(H10A,H10B), C38(H38A,H38B), C39(H39A,H39B),
 C30(H30A,H30B), C29(H29A,H29B), C11(H11A,H11B)
3.c Aromatic/amide H refined with riding coordinates:
 C36(H36), C33(H33), C42(H42), C41(H41), C45(H45), C4(H4), C8(H8), C7(H7),
 C14(H14), C44(H44), C35(H35), C32(H32), C17(H17), C13(H13), C5(H5), C16(H16)
3.d Idealised Me refined as rotating group:
 C28(H28A,H28B,H28C), C24(H24A,H24B,H24C), C27(H27A,H27B,H27C), C25(H25A,H25B,
 H25C), C55(H55A,H55B,H55C), C56(H56A,H56B,H56C), C37(H37A,H37B,H37C), C46(H46A,
 H46B,H46C), C9(H9A,H9B,H9C), C26(H26A,H26B,H26C), C54(H54A,H54B,H54C),
 C52(H52A,H52B,H52C), C53(H53A,H53B,H53C), C18(H18A,H18B,H18C)
;
_olex2_exptl_crystal_mounting_method 'The crystal was mounted on a MITIGEN holder in perfluoroether oil'
_olex2_submission_special_instructions 'No special instructions were received'
_oxdiff_exptl_absorpt_empirical_details
;
Empirical correction (ABSPACK) includes:
- Absorption correction using spherical harmonics
- Frame scaling
- Detector area scaling
;
_oxdiff_exptl_absorpt_empirical_full_max 3.956
_oxdiff_exptl_absorpt_empirical_full_min 0.430

loop_
_space_group_symop_operation_xyz
'x, y, z'
'-x+1/2, -y, z+1/2'
'-x, y+1/2, -z+1/2'
'x+1/2, -y+1/2, -z'

loop_
_atom_site_label
_atom_site_type_symbol
_atom_site_fract_x
_atom_site_fract_y
_atom_site_fract_z
_atom_site_U_iso_or_equiv
_atom_site_adp_type
_atom_site_occupancy
_atom_site_site_symmetry_order
_atom_site_calc_flag
_atom_site_refinement_flags_posn
_atom_site_refinement_flags_adp
_atom_site_refinement_flags_occupancy
_atom_site_disorder_assembly
_atom_site_disorder_group
Ir1 Ir 0.97262(2) 0.17885(2) 0.12445(2) 0.01247(4) Uani 1 1 d . . . . .
Au2 Au 0.79602(2) 0.42322(2) 0.21292(2) 0.01397(4) Uani 1 1 d . . . . .
Au1 Au 0.82101(2) 0.28031(2) 0.22234(2) 0.01335(4) Uani 1 1 d . . . . .
Ir2 Ir 0.61362(2) 0.50489(2) 0.11395(2) 0.01506(4) Uani 1 1 d . . . . .
Cl1 Cl 1.20022(10) 0.18613(6) 0.04355(5) 0.0197(2) Uani 1 1 d . . . . .
P1 P 1.11273(10) 0.23080(6) 0.09896(5) 0.0141(2) Uani 1 1 d . . . . .
P2 P 0.95758(10) 0.27814(6) 0.16948(5) 0.0136(2) Uani 1 1 d . . . . .
Cl3 Cl 0.67921(10) 0.26726(7) 0.27603(5) 0.0230(3) Uani 1 1 d . . . . .
P3 P 0.47497(10) 0.44437(6) 0.10194(5) 0.0156(2) Uani 1 1 d . . . . .
Cl2 Cl 0.87339(10) 0.22575(7) 0.05533(5) 0.0214(3) Uani 1 1 d . . . . .
Cl4 Cl 0.36173(10) 0.47822(7) 0.05357(5) 0.0222(3) Uani 1 1 d . . . . .
Cl6 Cl 0.94828(10) 0.44298(7) 0.25727(5) 0.0235(3) Uani 1 1 d . . . . .
P4 P 0.64786(10) 0.41538(6) 0.16852(5) 0.0139(2) Uani 1 1 d . . . . .
Cl5 Cl 0.71277(10) 0.45031(7) 0.04839(5) 0.0224(3) Uani 1 1 d . . . . .
O3 O 0.4349(3) 0.0503(2) 0.11233(19) 0.0306(10) Uani 1 1 d . . . . .
N1 N 1.1579(3) 0.2471(2) 0.20288(16) 0.0159(9) Uani 1 1 d . . . . .
O1 O 1.3999(3) 0.2673(2) 0.38210(15) 0.0258(9) Uani 1 1 d . . . . .
N4 N 0.4505(3) 0.4435(2) 0.20925(17) 0.0168(9) Uani 1 1 d . . . . .
C43 C 0.2671(5) 0.4311(3) 0.3440(2) 0.0233(12) Uani 1 1 d . . . . .
N2 N 1.0645(3) 0.3605(2) 0.10276(18) 0.0174(9) Uani 1 1 d . . . . .
O4 O 0.2168(3) 0.4225(2) 0.39098(17) 0.0314(9) Uani 1 1 d . . . . .
C2 C 1.0755(4) 0.2961(2) 0.2085(2) 0.0167(10) Uani 1 1 d . . . . .
H2A H 1.102269 0.339789 0.197984 0.020 Uiso 1 1 calc R U . . .
H2B H 1.056196 0.298921 0.245650 0.020 Uiso 1 1 calc R U . . .
C3 C 1.2263(4) 0.2489(2) 0.2466(2) 0.0148(10) Uani 1 1 d . . . . .
C40 C 0.3858(4) 0.4426(2) 0.2538(2) 0.0165(10) Uani 1 1 d . . . . .
C6 C 1.3485(4) 0.2594(3) 0.3355(2) 0.0176(10) Uani 1 1 d . . . . .
C36 C 0.4730(4) 0.2222(3) 0.0683(2) 0.0183(10) Uani 1 1 d . . . . .
H36 H 0.463176 0.248902 0.038359 0.022 Uiso 1 1 calc R U . . .
C1 C 1.2065(4) 0.2478(3) 0.15160(19) 0.0159(10) Uani 1 1 d . . . . .
H1A H 1.261393 0.214165 0.150614 0.019 Uiso 1 1 calc R U . . .
H1B H 1.238395 0.291436 0.145639 0.019 Uiso 1 1 calc R U . . .
C33 C 0.5036(4) 0.1435(3) 0.1541(2) 0.0225(11) Uani 1 1 d . . . . .
H33 H 0.514878 0.116462 0.183685 0.027 Uiso 1 1 calc R U . . .
C42 C 0.3683(4) 0.4518(3) 0.3474(2) 0.0228(11) Uani 1 1 d . . . . .
H42 H 0.397443 0.461718 0.380337 0.027 Uiso 1 1 calc R U . . .
C10 C 1.0977(4) 0.3106(2) 0.0665(2) 0.0169(10) Uani 1 1 d . . . . .
H10A H 1.163808 0.323977 0.050881 0.020 Uiso 1 1 calc R U . . .
H10B H 1.046808 0.306551 0.038160 0.020 Uiso 1 1 calc R U . . .
C41 C 0.4265(4) 0.4578(3) 0.3026(2) 0.0193(11) Uani 1 1 d . . . . .
H41 H 0.495318 0.472631 0.305140 0.023 Uiso 1 1 calc R U . . .
C45 C 0.2820(4) 0.4265(3) 0.2517(2) 0.0200(10) Uani 1 1 d . . . . .
H45 H 0.251067 0.418761 0.218813 0.024 Uiso 1 1 calc R U . . .
C38 C 0.3969(4) 0.4316(3) 0.1604(2) 0.0189(10) Uani 1 1 d . . . . .
H38A H 0.336651 0.461086 0.158632 0.023 Uiso 1 1 calc R U . . .
H38B H 0.371356 0.385608 0.160287 0.023 Uiso 1 1 calc R U . . .
N3 N 0.5350(3) 0.3191(2) 0.11712(17) 0.0169(8) Uani 1 1 d . . . . .
C4 C 1.1849(4) 0.2406(3) 0.2963(2) 0.0193(10) Uani 1 1 d . . . . .
H4 H 1.114051 0.230933 0.299858 0.023 Uiso 1 1 calc R U . . .
C8 C 1.3311(4) 0.2592(3) 0.2427(2) 0.0166(10) Uani 1 1 d . . . . .
H8 H 1.361786 0.262983 0.209309 0.020 Uiso 1 1 calc R U . . .
C7 C 1.3922(4) 0.2640(2) 0.2872(2) 0.0181(10) Uani 1 1 d . . . . .
H7 H 1.463916 0.270474 0.283909 0.022 Uiso 1 1 calc R U . . .
C14 C 1.1204(4) 0.5083(3) 0.0198(2) 0.0250(12) Uani 1 1 d . . . . .
H14 H 1.132102 0.518591 -0.015735 0.030 Uiso 1 1 calc R U . . .
C34 C 0.4607(4) 0.1157(3) 0.1096(2) 0.0204(11) Uani 1 1 d . . . . .
C50 C 0.6403(4) 0.5821(3) 0.1728(2) 0.0217(11) Uani 1 1 d . . . . .
C28 C 0.7685(4) 0.1160(3) 0.1935(2) 0.0239(12) Uani 1 1 d . . . . .
H28A H 0.777701 0.143652 0.224427 0.036 Uiso 1 1 calc R U . . .
H28B H 0.741243 0.072994 0.203876 0.036 Uiso 1 1 calc R U . . .
H28C H 0.720459 0.137470 0.169613 0.036 Uiso 1 1 calc R U . . .
C22 C 0.8830(4) 0.0838(2) 0.1152(2) 0.0171(10) Uani 1 1 d . . . . .
C31 C 0.5138(4) 0.2499(3) 0.1128(2) 0.0156(10) Uani 1 1 d . . . . .
C44 C 0.2233(4) 0.4214(3) 0.2960(2) 0.0232(11) Uani 1 1 d . . . . .
H44 H 0.152541 0.411188 0.293417 0.028 Uiso 1 1 calc R U . . .
C35 C 0.4460(4) 0.1554(3) 0.0664(2) 0.0191(11) Uani 1 1 d . . . . .
H35 H 0.417575 0.137402 0.035554 0.023 Uiso 1 1 calc R U . . .
C32 C 0.5301(4) 0.2093(3) 0.1562(2) 0.0191(10) Uani 1 1 d . . . . .
H32 H 0.559304 0.227003 0.186952 0.023 Uiso 1 1 calc R U . . .
C19 C 0.9687(4) 0.1103(2) 0.1914(2) 0.0162(10) Uani 1 1 d . . . . .
C51 C 0.5465(4) 0.5951(3) 0.1457(2) 0.0225(12) Uani 1 1 d . . . . .
C20 C 1.0433(4) 0.0880(2) 0.1538(2) 0.0159(10) Uani 1 1 d . . . . .
C24 C 0.9889(5) 0.1245(3) 0.2474(2) 0.0233(11) Uani 1 1 d . . . . .
H24A H 1.058719 0.141488 0.251375 0.035 Uiso 1 1 calc R U . . .
H24B H 0.981316 0.083952 0.267707 0.035 Uiso 1 1 calc R U . . .
H24C H 0.939933 0.157532 0.259901 0.035 Uiso 1 1 calc R U . . .
C27 C 0.7994(4) 0.0739(3) 0.0766(2) 0.0254(12) Uani 1 1 d . . . . .
H27A H 0.818799 0.094208 0.043474 0.038 Uiso 1 1 calc R U . . .
H27B H 0.736405 0.094481 0.089540 0.038 Uiso 1 1 calc R U . . .
H27C H 0.787904 0.026654 0.071511 0.038 Uiso 1 1 calc R U . . .
C17 C 1.0872(5) 0.4770(3) 0.1241(2) 0.0261(12) Uani 1 1 d . . . . .
H17 H 1.076640 0.466592 0.159750 0.031 Uiso 1 1 calc R U . . .
C25 C 1.1549(4) 0.0768(3) 0.1640(2) 0.0219(11) Uani 1 1 d . . . . .
H25A H 1.193786 0.084221 0.131909 0.033 Uiso 1 1 calc R U . . .
H25B H 1.165441 0.031403 0.175836 0.033 Uiso 1 1 calc R U . . .
H25C H 1.178538 0.107478 0.190876 0.033 Uiso 1 1 calc R U . . .
C39 C 0.5425(4) 0.4017(2) 0.2163(2) 0.0167(10) Uani 1 1 d . . . . .
H39A H 0.521314 0.354913 0.214237 0.020 Uiso 1 1 calc R U . . .
H39B H 0.569948 0.409336 0.251641 0.020 Uiso 1 1 calc R U . . .
O2 O 1.1429(6) 0.6224(2) 0.0469(2) 0.0600(18) Uani 1 1 d . U . . .
C12 C 1.0827(4) 0.4277(3) 0.0859(2) 0.0160(10) Uani 1 1 d . . . . .
C30 C 0.6406(4) 0.3356(2) 0.1325(2) 0.0167(10) Uani 1 1 d . . . . .
H30A H 0.683959 0.338414 0.100955 0.020 Uiso 1 1 calc R U . . .
H30B H 0.668153 0.299974 0.154723 0.020 Uiso 1 1 calc R U . . .
C23 C 0.8693(4) 0.1069(3) 0.1670(2) 0.0170(10) Uani 1 1 d . . . . .
C29 C 0.4923(4) 0.3605(3) 0.0764(2) 0.0185(10) Uani 1 1 d . . . . .
H29A H 0.425590 0.342433 0.064932 0.022 Uiso 1 1 calc R U . . .
H29B H 0.539025 0.361320 0.046122 0.022 Uiso 1 1 calc R U . . .
C15 C 1.1234(6) 0.5572(3) 0.0570(3) 0.0338(15) Uani 1 1 d . . . . .
C13 C 1.1002(4) 0.4437(3) 0.0349(2) 0.0197(11) Uani 1 1 d . . . . .
H13 H 1.098422 0.409945 0.009286 0.024 Uiso 1 1 calc R U . . .
C11 C 0.9611(4) 0.3505(3) 0.1253(2) 0.0169(10) Uani 1 1 d . . . . .
H11A H 0.911060 0.343989 0.096864 0.020 Uiso 1 1 calc R U . . .
H11B H 0.940814 0.390451 0.144883 0.020 Uiso 1 1 calc R U . . .
C21 C 0.9902(4) 0.0716(2) 0.1064(2) 0.0167(10) Uani 1 1 d . . . . .
C55 C 0.6494(5) 0.5730(3) 0.2305(2) 0.0269(12) Uani 1 1 d . . . . .
H55A H 0.587393 0.551606 0.243740 0.040 Uiso 1 1 calc R U . . .
H55B H 0.657712 0.616051 0.247214 0.040 Uiso 1 1 calc R U . . .
H55C H 0.709044 0.545349 0.238186 0.040 Uiso 1 1 calc R U . . .
C5 C 1.2448(4) 0.2462(3) 0.3405(2) 0.0210(11) Uani 1 1 d . . . . .
H5 H 1.215078 0.241036 0.374001 0.025 Uiso 1 1 calc R U . . .
C56 C 0.4432(5) 0.6037(3) 0.1703(3) 0.0325(14) Uani 1 1 d . . . . .
H56A H 0.389866 0.597614 0.143868 0.049 Uiso 1 1 calc R U . . .
H56B H 0.437834 0.648153 0.184975 0.049 Uiso 1 1 calc R U . . .
H56C H 0.434305 0.571042 0.197948 0.049 Uiso 1 1 calc R U . . .
C37 C 0.3832(5) 0.0223(3) 0.0688(3) 0.0312(14) Uani 1 1 d . . . . .
H37A H 0.427065 0.025244 0.038022 0.047 Uiso 1 1 calc R U . . .
H37B H 0.319407 0.046504 0.062553 0.047 Uiso 1 1 calc R U . . .
H37C H 0.367438 -0.024019 0.076041 0.047 Uiso 1 1 calc R U . . .
C16 C 1.1076(6) 0.5417(3) 0.1087(3) 0.0339(15) Uani 1 1 d . . . . .
H16 H 1.110579 0.575527 0.134185 0.041 Uiso 1 1 calc R U . . .
C49 C 0.7235(4) 0.5847(3) 0.1362(2) 0.0228(11) Uani 1 1 d . . . . .
C46 C 0.1124(5) 0.4020(3) 0.3874(3) 0.0365(15) Uani 1 1 d . . . . .
H46A H 0.072770 0.435389 0.368622 0.055 Uiso 1 1 calc R U . . .
H46B H 0.084129 0.396492 0.422460 0.055 Uiso 1 1 calc R U . . .
H46C H 0.108613 0.359962 0.368717 0.055 Uiso 1 1 calc R U . . .
C47 C 0.5713(5) 0.6088(3) 0.0916(2) 0.0266(13) Uani 1 1 d . . . . .
C48 C 0.6796(5) 0.6018(3) 0.0864(2) 0.0279(13) Uani 1 1 d . . . . .
C9 C 1.5033(4) 0.2901(3) 0.3790(2) 0.0274(12) Uani 1 1 d . . . . .
H9A H 1.506646 0.328612 0.356075 0.041 Uiso 1 1 calc R U . . .
H9B H 1.546903 0.255001 0.365125 0.041 Uiso 1 1 calc R U . . .
H9C H 1.527208 0.302418 0.413847 0.041 Uiso 1 1 calc R U . . .
C26 C 1.0370(5) 0.0419(3) 0.0588(2) 0.0251(12) Uani 1 1 d . . . . .
H26A H 1.001713 0.058552 0.027874 0.038 Uiso 1 1 calc R U . . .
H26B H 1.030266 -0.006218 0.060301 0.038 Uiso 1 1 calc R U . . .
H26C H 1.109632 0.053739 0.057102 0.038 Uiso 1 1 calc R U . . .
C54 C 0.8349(5) 0.5758(3) 0.1466(3) 0.0325(14) Uani 1 1 d . . . . .
H54A H 0.844245 0.555290 0.180772 0.049 Uiso 1 1 calc R U . . .
H54B H 0.869010 0.618867 0.146147 0.049 Uiso 1 1 calc R U . . .
H54C H 0.864848 0.547498 0.119727 0.049 Uiso 1 1 calc R U . . .
C52 C 0.4995(7) 0.6310(3) 0.0502(3) 0.046(2) Uani 1 1 d . . . . .
H52A H 0.515430 0.608170 0.017651 0.068 Uiso 1 1 calc R U . . .
H52B H 0.506566 0.678670 0.045198 0.068 Uiso 1 1 calc R U . . .
H52C H 0.429030 0.620815 0.060640 0.068 Uiso 1 1 calc R U . . .
C53 C 0.7402(7) 0.6129(4) 0.0379(3) 0.048(2) Uani 1 1 d . . . . .
H53A H 0.802949 0.586406 0.039138 0.072 Uiso 1 1 calc R U . . .
H53B H 0.758100 0.659628 0.035066 0.072 Uiso 1 1 calc R U . . .
H53C H 0.699351 0.599780 0.007624 0.072 Uiso 1 1 calc R U . . .
C18 C 1.1546(11) 0.6400(4) -0.0068(4) 0.087(4) Uani 1 1 d . U . . .
H18A H 1.100151 0.619338 -0.027297 0.130 Uiso 1 1 calc R U . . .
H18B H 1.221386 0.624729 -0.019345 0.130 Uiso 1 1 calc R U . . .
H18C H 1.150417 0.688035 -0.010460 0.130 Uiso 1 1 calc R U . . .
Cl9 Cl 0.7499(2) 0.26794(18) 0.42730(12) 0.0860(9) Uani 1 1 d . . . . .
Cl7 Cl 0.8452(3) 0.38635(19) 0.39294(16) 0.1060(12) Uani 1 1 d . . . . .
Cl8 Cl 0.9446(3) 0.2574(3) 0.3781(3) 0.186(3) Uani 1 1 d . . . . .
C57 C 0.8329(10) 0.3041(7) 0.3777(4) 0.094(4) Uani 1 1 d . . . . .
D57 D 0.799144 0.299824 0.342973 0.113 Uiso 1 1 calc R U . . .

loop_
_atom_site_aniso_label
_atom_site_aniso_U_11
_atom_site_aniso_U_22
_atom_site_aniso_U_33
_atom_site_aniso_U_23
_atom_site_aniso_U_13
_atom_site_aniso_U_12
Ir1 0.01155(8) 0.01394(8) 0.01193(9) 0.00001(7) 0.00057(7) -0.00012(7)
Au2 0.01245(8) 0.01433(8) 0.01515(9) -0.00265(7) -0.00180(7) 0.00136(7)
Au1 0.01188(8) 0.01446(8) 0.01372(9) 0.00047(7) 0.00175(7) 0.00095(7)
Ir2 0.01679(9) 0.01482(9) 0.01356(9) -0.00105(7) -0.00244(7) 0.00044(7)
Cl1 0.0177(6) 0.0222(6) 0.0191(6) -0.0036(5) 0.0054(5) 0.0022(5)
P1 0.0132(6) 0.0151(6) 0.0140(6) -0.0008(5) 0.0027(5) 0.0007(5)
P2 0.0123(6) 0.0143(6) 0.0142(6) 0.0002(5) 0.0015(5) 0.0020(5)
Cl3 0.0187(6) 0.0307(7) 0.0197(6) 0.0006(5) 0.0068(5) -0.0017(5)
P3 0.0155(6) 0.0167(6) 0.0147(6) -0.0023(5) -0.0037(5) 0.0027(5)
Cl2 0.0206(6) 0.0255(6) 0.0181(6) 0.0060(5) -0.0044(5) -0.0028(5)
Cl4 0.0206(6) 0.0273(7) 0.0188(6) -0.0019(5) -0.0070(5) 0.0068(5)
Cl6 0.0170(6) 0.0259(6) 0.0276(7) -0.0082(5) -0.0075(5) 0.0021(5)
P4 0.0127(6) 0.0153(6) 0.0137(6) -0.0019(5) -0.0023(4) 0.0013(5)
Cl5 0.0226(6) 0.0273(6) 0.0174(6) -0.0041(5) 0.0025(5) -0.0006(5)
O3 0.030(2) 0.0193(19) 0.042(3) 0.0056(19) -0.012(2) -0.0048(17)
N1 0.013(2) 0.019(2) 0.016(2) -0.0012(16) -0.0015(16) 0.0032(16)
O1 0.023(2) 0.035(2) 0.0193(19) -0.0006(17) -0.0041(16) -0.0051(17)
N4 0.014(2) 0.021(2) 0.016(2) -0.0008(17) -0.0005(17) 0.0032(17)
C43 0.028(3) 0.018(3) 0.023(3) 0.000(2) 0.011(2) 0.004(2)
N2 0.014(2) 0.015(2) 0.023(2) 0.0031(17) 0.0046(17) 0.0011(16)
O4 0.032(2) 0.034(2) 0.027(2) 0.0001(19) 0.0150(18) 0.002(2)
C2 0.014(2) 0.017(2) 0.019(2) -0.0054(19) -0.0024(19) 0.0025(18)
C3 0.013(2) 0.012(2) 0.020(2) -0.0020(18) -0.0005(19) 0.0014(18)
C40 0.017(2) 0.017(2) 0.016(2) -0.0001(18) 0.002(2) 0.002(2)
C6 0.018(3) 0.016(2) 0.019(2) 0.0008(19) -0.002(2) -0.0006(19)
C36 0.017(2) 0.017(2) 0.020(2) -0.002(2) 0.000(2) 0.002(2)
C1 0.014(2) 0.018(2) 0.016(2) -0.0010(18) 0.0003(19) 0.0005(19)
C33 0.018(3) 0.027(3) 0.023(3) 0.007(2) -0.001(2) 0.001(2)
C42 0.025(3) 0.025(3) 0.018(3) -0.004(2) 0.001(2) 0.003(2)
C10 0.018(2) 0.017(2) 0.016(2) 0.0024(19) 0.0039(19) 0.0011(19)
C41 0.016(2) 0.020(3) 0.022(3) -0.002(2) -0.001(2) 0.004(2)
C45 0.017(2) 0.019(2) 0.024(3) -0.002(2) -0.002(2) 0.003(2)
C38 0.016(2) 0.022(3) 0.019(2) -0.004(2) -0.002(2) 0.000(2)
N3 0.015(2) 0.016(2) 0.019(2) -0.0020(17) -0.0055(17) 0.0014(17)
C4 0.016(2) 0.019(2) 0.022(3) -0.001(2) 0.002(2) -0.002(2)
C8 0.014(2) 0.018(2) 0.018(2) 0.0027(19) 0.0019(19) -0.0023(19)
C7 0.015(2) 0.018(2) 0.022(3) -0.001(2) -0.003(2) 0.0001(19)
C14 0.024(3) 0.026(3) 0.025(3) 0.009(2) 0.007(2) 0.005(2)
C34 0.013(2) 0.018(2) 0.029(3) 0.000(2) -0.002(2) 0.001(2)
C50 0.027(3) 0.015(2) 0.023(3) -0.004(2) -0.008(2) -0.001(2)
C28 0.019(3) 0.022(3) 0.031(3) -0.003(2) 0.007(2) -0.004(2)
C22 0.020(2) 0.012(2) 0.019(2) 0.0003(19) 0.001(2) -0.0041(19)
C31 0.011(2) 0.019(2) 0.017(2) -0.0042(19) 0.0012(19) 0.0017(18)
C44 0.019(3) 0.019(2) 0.031(3) -0.001(2) 0.005(2) 0.001(2)
C35 0.018(3) 0.019(3) 0.020(3) -0.004(2) -0.003(2) -0.002(2)
C32 0.015(2) 0.024(3) 0.019(2) -0.003(2) -0.003(2) -0.002(2)
C19 0.020(3) 0.013(2) 0.016(2) 0.0018(18) 0.000(2) -0.003(2)
C51 0.023(3) 0.017(3) 0.027(3) -0.005(2) -0.006(2) 0.002(2)
C20 0.014(2) 0.014(2) 0.020(2) 0.0038(18) -0.0017(19) 0.0017(19)
C24 0.032(3) 0.022(3) 0.017(3) 0.001(2) 0.001(2) -0.002(2)
C27 0.025(3) 0.028(3) 0.023(3) -0.002(2) -0.006(2) -0.005(2)
C17 0.030(3) 0.022(3) 0.027(3) 0.002(2) 0.009(2) 0.000(2)
C25 0.018(3) 0.023(3) 0.025(3) 0.005(2) -0.002(2) 0.003(2)
C39 0.016(2) 0.019(2) 0.015(2) 0.0010(19) 0.000(2) 0.0037(19)
O2 0.115(5) 0.018(2) 0.047(3) 0.004(2) 0.032(3) -0.007(3)
C12 0.009(2) 0.016(2) 0.023(3) 0.003(2) 0.0020(18) 0.0000(18)
C30 0.017(2) 0.014(2) 0.020(2) -0.0061(18) -0.0036(19) 0.0010(18)
C23 0.016(2) 0.016(2) 0.020(3) 0.0003(19) 0.003(2) -0.0027(19)
C29 0.019(3) 0.020(3) 0.017(2) -0.005(2) -0.003(2) 0.001(2)
C15 0.045(4) 0.017(3) 0.039(4) 0.007(2) 0.017(3) 0.001(3)
C13 0.016(2) 0.021(3) 0.022(3) 0.005(2) -0.002(2) 0.001(2)
C11 0.014(2) 0.018(2) 0.018(2) 0.0020(19) 0.004(2) 0.0004(19)
C21 0.017(2) 0.014(2) 0.019(2) 0.0016(19) 0.0020(19) 0.0016(19)
C55 0.042(3) 0.017(3) 0.021(3) -0.006(2) -0.006(2) 0.003(2)
C5 0.021(3) 0.022(3) 0.020(3) 0.002(2) 0.002(2) -0.001(2)
C56 0.027(3) 0.020(3) 0.050(4) -0.005(3) -0.002(3) 0.006(2)
C37 0.028(3) 0.022(3) 0.043(4) -0.009(3) 0.002(3) -0.008(2)
C16 0.049(4) 0.016(3) 0.037(3) -0.006(2) 0.014(3) 0.001(3)
C49 0.023(3) 0.014(2) 0.031(3) -0.001(2) 0.001(2) -0.007(2)
C46 0.032(3) 0.035(3) 0.042(4) -0.001(3) 0.025(3) -0.002(3)
C47 0.040(3) 0.017(3) 0.023(3) 0.002(2) -0.014(3) 0.001(2)
C48 0.038(3) 0.017(3) 0.028(3) 0.002(2) 0.003(3) -0.006(2)
C9 0.019(3) 0.035(3) 0.028(3) -0.001(3) -0.005(2) -0.004(2)
C26 0.032(3) 0.021(3) 0.023(3) -0.004(2) 0.005(2) -0.001(2)
C54 0.023(3) 0.023(3) 0.052(4) 0.000(3) -0.001(3) -0.004(2)
C52 0.070(5) 0.025(3) 0.041(4) 0.004(3) -0.035(4) 0.006(3)
C53 0.072(6) 0.035(4) 0.036(4) 0.007(3) 0.017(4) -0.015(4)
C18 0.172(10) 0.026(4) 0.063(6) 0.015(4) 0.031(6) -0.011(5)
Cl9 0.0697(17) 0.106(2) 0.0826(19) -0.0087(17) 0.0012(15) 0.0085(17)
Cl7 0.113(3) 0.098(2) 0.107(3) 0.026(2) 0.024(2) 0.004(2)
Cl8 0.100(3) 0.143(4) 0.316(8) -0.114(5) 0.109(4) -0.047(3)
C57 0.085(8) 0.140(12) 0.057(6) -0.051(7) -0.015(6) 0.001(8)

loop_
_atom_type_symbol
_atom_type_description
_atom_type_scat_dispersion_real
_atom_type_scat_dispersion_imag
_atom_type_scat_source
C C 0.0033 0.0016 'International Tables Vol C Tables 4.2.6.8 and 6.1.1.4'
H H 0.0000 0.0000 'International Tables Vol C Tables 4.2.6.8 and 6.1.1.4'
Au Au -2.0133 8.8022 'International Tables Vol C Tables 4.2.6.8 and 6.1.1.4'
Cl Cl 0.1484 0.1585 'International Tables Vol C Tables 4.2.6.8 and 6.1.1.4'
D D 0.0000 0.0000 'International Tables Vol C Tables 4.2.6.8 and 6.1.1.4'
Ir Ir -1.4442 7.9887 'International Tables Vol C Tables 4.2.6.8 and 6.1.1.4'
N N 0.0061 0.0033 'International Tables Vol C Tables 4.2.6.8 and 6.1.1.4'
O O 0.0106 0.0060 'International Tables Vol C Tables 4.2.6.8 and 6.1.1.4'
P P 0.1023 0.0942 'International Tables Vol C Tables 4.2.6.8 and 6.1.1.4'

loop_
_exptl_crystal_face_index_h
_exptl_crystal_face_index_k
_exptl_crystal_face_index_l
_exptl_crystal_face_perp_dist
1 1 5 0.0516
-1 -1 -5 0.0590
-2 1 5 0.0705
-2 0 -1 0.0863
3 0 5 0.0560
1 -1 -5 0.0622
1 5 -2 0.0200
-1 -5 2 0.0272
2 -5 -2 0.0614
-3 4 -5 0.0666
0 1 -5 0.0478
1 -1 2 0.0537
1 3 5 0.0465
-1 2 2 0.0672
-9 14 -26 0.0578
-1 5 -2 0.0382
-1 -3 -5 0.0544
0 1 5 0.0539

loop_
_geom_angle_atom_site_label_1
_geom_angle_atom_site_label_2
_geom_angle_atom_site_label_3
_geom_angle
_geom_angle_site_symmetry_1
_geom_angle_site_symmetry_3
_geom_angle_publ_flag
P1 Ir1 P2 78.76(5) . . ?
P1 Ir1 Cl2 92.21(5) . . ?
P1 Ir1 C22 143.24(14) . . ?
P1 Ir1 C19 123.32(14) . . ?
P1 Ir1 C23 160.34(14) . . ?
P1 Ir1 C21 108.50(13) . . ?
P2 Ir1 Cl2 88.83(5) . . ?
C22 Ir1 P2 138.00(13) . . ?
C22 Ir1 Cl2 88.89(14) . . ?
C22 Ir1 C23 36.55(18) . . ?
C19 Ir1 P2 98.92(14) . . ?
C19 Ir1 Cl2 144.43(14) . . ?
C19 Ir1 C22 62.30(18) . . ?
C19 Ir1 C23 37.53(19) . . ?
C19 Ir1 C21 63.38(18) . . ?
C20 Ir1 P1 98.86(14) . . ?
C20 Ir1 P2 126.17(14) . . ?
C20 Ir1 Cl2 144.65(14) . . ?
C20 Ir1 C22 62.56(19) . . ?
C20 Ir1 C19 38.27(19) . . ?
C20 Ir1 C23 62.88(19) . . ?
C20 Ir1 C21 37.91(19) . . ?
C23 Ir1 P2 105.46(13) . . ?
C23 Ir1 Cl2 106.94(14) . . ?
C21 Ir1 P2 162.18(13) . . ?
C21 Ir1 Cl2 106.75(14) . . ?
C21 Ir1 C22 37.27(18) . . ?
C21 Ir1 C23 62.28(18) . . ?
Cl6 Au2 Au1 92.00(4) . . ?
P4 Au2 Au1 93.89(3) . . ?
P4 Au2 Cl6 174.09(5) . . ?
P2 Au1 Au2 93.32(3) . . ?
P2 Au1 Cl3 172.32(5) . . ?
Cl3 Au1 Au2 94.19(3) . . ?
P3 Ir2 P4 78.99(5) . . ?
P3 Ir2 Cl5 95.04(5) . . ?
P3 Ir2 C49 164.43(15) . . ?
P3 Ir2 C47 106.46(17) . . ?
P3 Ir2 C48 138.75(17) . . ?
P4 Ir2 Cl5 87.70(5) . . ?
C50 Ir2 P3 128.31(16) . . ?
C50 Ir2 P4 96.27(15) . . ?
C50 Ir2 Cl5 136.49(16) . . ?
C50 Ir2 C49 37.8(2) . . ?
C50 Ir2 C47 63.3(2) . . ?
C50 Ir2 C48 62.5(2) . . ?
C51 Ir2 P3 100.87(16) . . ?
C51 Ir2 P4 120.16(16) . . ?
C51 Ir2 Cl5 149.96(16) . . ?
C51 Ir2 C50 38.1(2) . . ?
C51 Ir2 C49 63.7(2) . . ?
C51 Ir2 C47 38.2(2) . . ?
C51 Ir2 C48 62.7(2) . . ?
C49 Ir2 P4 106.62(15) . . ?
C49 Ir2 Cl5 99.64(15) . . ?
C49 Ir2 C47 63.0(2) . . ?
C49 Ir2 C48 37.5(2) . . ?
C47 Ir2 P4 157.89(16) . . ?
C47 Ir2 Cl5 112.65(17) . . ?
C47 Ir2 C48 36.9(2) . . ?
C48 Ir2 P4 142.26(17) . . ?
C48 Ir2 Cl5 88.60(16) . . ?
Cl1 P1 Ir1 117.33(7) . . ?
C1 P1 Ir1 114.73(17) . . ?
C1 P1 Cl1 102.83(17) . . ?
C10 P1 Ir1 117.88(18) . . ?
C10 P1 Cl1 97.75(17) . . ?
C10 P1 C1 103.8(2) . . ?
Au1 P2 Ir1 112.63(5) . . ?
C2 P2 Ir1 111.39(16) . . ?
C2 P2 Au1 108.99(17) . . ?
C11 P2 Ir1 112.18(17) . . ?
C11 P2 Au1 112.01(16) . . ?
C11 P2 C2 98.8(2) . . ?
Cl4 P3 Ir2 119.32(7) . . ?
C38 P3 Ir2 114.85(17) . . ?
C38 P3 Cl4 98.23(18) . . ?
C38 P3 C29 103.3(3) . . ?
C29 P3 Ir2 117.62(18) . . ?
C29 P3 Cl4 100.51(18) . . ?
Au2 P4 Ir2 114.43(6) . . ?
C39 P4 Au2 108.10(17) . . ?
C39 P4 Ir2 111.70(16) . . ?
C39 P4 C30 99.2(2) . . ?
C30 P4 Au2 110.86(17) . . ?
C30 P4 Ir2 111.44(17) . . ?
C34 O3 C37 117.5(5) . . ?
C3 N1 C2 111.2(4) . . ?
C3 N1 C1 115.8(4) . . ?
C1 N1 C2 113.5(4) . . ?
C6 O1 C9 116.6(4) . . ?
C40 N4 C38 114.0(4) . . ?
C40 N4 C39 112.1(4) . . ?
C38 N4 C39 113.5(4) . . ?
O4 C43 C42 115.7(5) . . ?
C44 C43 O4 124.6(5) . . ?
C44 C43 C42 119.7(5) . . ?
C10 N2 C12 114.7(4) . . ?
C10 N2 C11 115.5(4) . . ?
C12 N2 C11 113.2(4) . . ?
C43 O4 C46 115.7(5) . . ?
P2 C2 H2A 108.6 . . ?
P2 C2 H2B 108.6 . . ?
N1 C2 P2 114.7(3) . . ?
N1 C2 H2A 108.6 . . ?
N1 C2 H2B 108.6 . . ?
H2A C2 H2B 107.6 . . ?
C4 C3 N1 118.2(4) . . ?
C8 C3 N1 124.0(5) . . ?
C8 C3 C4 117.7(5) . . ?
C41 C40 N4 119.6(5) . . ?
C45 C40 N4 123.2(5) . . ?
C45 C40 C41 117.2(5) . . ?
O1 C6 C5 114.6(5) . . ?
C7 C6 O1 125.2(5) . . ?
C7 C6 C5 120.2(5) . . ?
C31 C36 H36 119.4 . . ?
C31 C36 C35 121.3(5) . . ?
C35 C36 H36 119.4 . . ?
P1 C1 H1A 109.3 . . ?
P1 C1 H1B 109.3 . . ?
N1 C1 P1 111.6(3) . . ?
N1 C1 H1A 109.3 . . ?
N1 C1 H1B 109.3 . . ?
H1A C1 H1B 108.0 . . ?
C34 C33 H33 119.2 . . ?
C32 C33 H33 119.2 . . ?
C32 C33 C34 121.6(5) . . ?
C43 C42 H42 120.1 . . ?
C41 C42 C43 119.8(5) . . ?
C41 C42 H42 120.1 . . ?
P1 C10 H10A 109.4 . . ?
P1 C10 H10B 109.4 . . ?
N2 C10 P1 111.0(3) . . ?
N2 C10 H10A 109.4 . . ?
N2 C10 H10B 109.4 . . ?
H10A C10 H10B 108.0 . . ?
C40 C41 H41 119.4 . . ?
C42 C41 C40 121.2(5) . . ?
C42 C41 H41 119.4 . . ?
C40 C45 H45 119.2 . . ?
C44 C45 C40 121.7(5) . . ?
C44 C45 H45 119.2 . . ?
P3 C38 H38A 108.6 . . ?
P3 C38 H38B 108.6 . . ?
N4 C38 P3 114.5(4) . . ?
N4 C38 H38A 108.6 . . ?
N4 C38 H38B 108.6 . . ?
H38A C38 H38B 107.6 . . ?
C31 N3 C30 115.1(4) . . ?
C31 N3 C29 115.8(4) . . ?
C29 N3 C30 115.0(4) . . ?
C3 C4 H4 119.3 . . ?
C5 C4 C3 121.5(5) . . ?
C5 C4 H4 119.3 . . ?
C3 C8 H8 119.6 . . ?
C3 C8 C7 120.9(5) . . ?
C7 C8 H8 119.6 . . ?
C6 C7 C8 120.0(5) . . ?
C6 C7 H7 120.0 . . ?
C8 C7 H7 120.0 . . ?
C15 C14 H14 120.3 . . ?
C15 C14 C13 119.3(5) . . ?
C13 C14 H14 120.3 . . ?
O3 C34 C33 116.7(5) . . ?
O3 C34 C35 124.8(5) . . ?
C35 C34 C33 118.6(5) . . ?
C51 C50 Ir2 70.3(3) . . ?
C51 C50 C55 124.8(5) . . ?
C51 C50 C49 108.7(5) . . ?
C55 C50 Ir2 127.2(4) . . ?
C49 C50 Ir2 72.3(3) . . ?
C49 C50 C55 126.3(5) . . ?
H28A C28 H28B 109.5 . . ?
H28A C28 H28C 109.5 . . ?
H28B C28 H28C 109.5 . . ?
C23 C28 H28A 109.5 . . ?
C23 C28 H28B 109.5 . . ?
C23 C28 H28C 109.5 . . ?
C27 C22 Ir1 124.2(4) . . ?
C23 C22 Ir1 71.8(3) . . ?
C23 C22 C27 125.1(5) . . ?
C23 C22 C21 109.0(5) . . ?
C21 C22 Ir1 70.2(3) . . ?
C21 C22 C27 125.9(5) . . ?
C36 C31 N3 122.4(5) . . ?
C36 C31 C32 118.5(5) . . ?
C32 C31 N3 119.0(5) . . ?
C43 C44 C45 120.1(5) . . ?
C43 C44 H44 120.0 . . ?
C45 C44 H44 120.0 . . ?
C36 C35 H35 120.0 . . ?
C34 C35 C36 120.1(5) . . ?
C34 C35 H35 120.0 . . ?
C33 C32 C31 120.0(5) . . ?
C33 C32 H32 120.0 . . ?
C31 C32 H32 120.0 . . ?
C20 C19 Ir1 70.2(3) . . ?
C20 C19 C24 125.9(5) . . ?
C24 C19 Ir1 128.6(4) . . ?
C23 C19 Ir1 73.3(3) . . ?
C23 C19 C20 107.5(4) . . ?
C23 C19 C24 126.0(5) . . ?
C50 C51 Ir2 71.6(3) . . ?
C50 C51 C56 125.9(5) . . ?
C50 C51 C47 108.0(5) . . ?
C56 C51 Ir2 127.9(4) . . ?
C47 C51 Ir2 73.3(3) . . ?
C47 C51 C56 125.5(5) . . ?
C19 C20 Ir1 71.6(3) . . ?
C19 C20 C25 125.9(5) . . ?
C25 C20 Ir1 126.6(4) . . ?
C21 C20 Ir1 72.6(3) . . ?
C21 C20 C19 108.3(4) . . ?
C21 C20 C25 125.5(5) . . ?
C19 C24 H24A 109.5 . . ?
C19 C24 H24B 109.5 . . ?
C19 C24 H24C 109.5 . . ?
H24A C24 H24B 109.5 . . ?
H24A C24 H24C 109.5 . . ?
H24B C24 H24C 109.5 . . ?
C22 C27 H27A 109.5 . . ?
C22 C27 H27B 109.5 . . ?
C22 C27 H27C 109.5 . . ?
H27A C27 H27B 109.5 . . ?
H27A C27 H27C 109.5 . . ?
H27B C27 H27C 109.5 . . ?
C12 C17 H17 120.7 . . ?
C16 C17 H17 120.7 . . ?
C16 C17 C12 118.6(6) . . ?
C20 C25 H25A 109.5 . . ?
C20 C25 H25B 109.5 . . ?
C20 C25 H25C 109.5 . . ?
H25A C25 H25B 109.5 . . ?
H25A C25 H25C 109.5 . . ?
H25B C25 H25C 109.5 . . ?
P4 C39 H39A 108.4 . . ?
P4 C39 H39B 108.4 . . ?
N4 C39 P4 115.7(3) . . ?
N4 C39 H39A 108.4 . . ?
N4 C39 H39B 108.4 . . ?
H39A C39 H39B 107.4 . . ?
C15 O2 C18 116.2(6) . . ?
C17 C12 N2 117.9(5) . . ?
C13 C12 N2 122.3(5) . . ?
C13 C12 C17 119.6(5) . . ?
P4 C30 H30A 109.2 . . ?
P4 C30 H30B 109.2 . . ?
N3 C30 P4 112.2(3) . . ?
N3 C30 H30A 109.2 . . ?
N3 C30 H30B 109.2 . . ?
H30A C30 H30B 107.9 . . ?
C28 C23 Ir1 131.6(4) . . ?
C22 C23 Ir1 71.7(3) . . ?
C22 C23 C28 125.4(5) . . ?
C22 C23 C19 108.0(4) . . ?
C19 C23 Ir1 69.1(3) . . ?
C19 C23 C28 126.0(5) . . ?
P3 C29 H29A 109.9 . . ?
P3 C29 H29B 109.9 . . ?
N3 C29 P3 109.0(3) . . ?
N3 C29 H29A 109.9 . . ?
N3 C29 H29B 109.9 . . ?
H29A C29 H29B 108.3 . . ?
C14 C15 C16 119.9(5) . . ?
O2 C15 C14 124.6(6) . . ?
O2 C15 C16 115.4(6) . . ?
C14 C13 H13 119.3 . . ?
C12 C13 C14 121.4(5) . . ?
C12 C13 H13 119.3 . . ?
P2 C11 H11A 109.3 . . ?
P2 C11 H11B 109.3 . . ?
N2 C11 P2 111.7(3) . . ?
N2 C11 H11A 109.3 . . ?
N2 C11 H11B 109.3 . . ?
H11A C11 H11B 107.9 . . ?
C22 C21 Ir1 72.6(3) . . ?
C22 C21 C20 107.2(4) . . ?
C22 C21 C26 126.5(5) . . ?
C20 C21 Ir1 69.5(3) . . ?
C20 C21 C26 126.1(5) . . ?
C26 C21 Ir1 127.2(4) . . ?
C50 C55 H55A 109.5 . . ?
C50 C55 H55B 109.5 . . ?
C50 C55 H55C 109.5 . . ?
H55A C55 H55B 109.5 . . ?
H55A C55 H55C 109.5 . . ?
H55B C55 H55C 109.5 . . ?
C6 C5 H5 120.3 . . ?
C4 C5 C6 119.5(5) . . ?
C4 C5 H5 120.3 . . ?
C51 C56 H56A 109.5 . . ?
C51 C56 H56B 109.5 . . ?
C51 C56 H56C 109.5 . . ?
H56A C56 H56B 109.5 . . ?
H56A C56 H56C 109.5 . . ?
H56B C56 H56C 109.5 . . ?
O3 C37 H37A 109.5 . . ?
O3 C37 H37B 109.5 . . ?
O3 C37 H37C 109.5 . . ?
H37A C37 H37B 109.5 . . ?
H37A C37 H37C 109.5 . . ?
H37B C37 H37C 109.5 . . ?
C17 C16 H16 119.5 . . ?
C15 C16 C17 121.1(6) . . ?
C15 C16 H16 119.5 . . ?
C50 C49 Ir2 69.9(3) . . ?
C50 C49 C48 106.8(5) . . ?
C50 C49 C54 127.9(6) . . ?
C48 C49 Ir2 72.1(3) . . ?
C48 C49 C54 125.1(6) . . ?
C54 C49 Ir2 125.8(4) . . ?
O4 C46 H46A 109.5 . . ?
O4 C46 H46B 109.5 . . ?
O4 C46 H46C 109.5 . . ?
H46A C46 H46B 109.5 . . ?
H46A C46 H46C 109.5 . . ?
H46B C46 H46C 109.5 . . ?
C51 C47 Ir2 68.4(3) . . ?
C51 C47 C52 126.9(6) . . ?
C48 C47 Ir2 71.8(3) . . ?
C48 C47 C51 106.9(5) . . ?
C48 C47 C52 126.0(6) . . ?
C52 C47 Ir2 128.3(4) . . ?
C49 C48 Ir2 70.4(3) . . ?
C49 C48 C53 124.4(6) . . ?
C47 C48 Ir2 71.3(3) . . ?
C47 C48 C49 109.5(5) . . ?
C47 C48 C53 126.0(6) . . ?
C53 C48 Ir2 126.5(4) . . ?
O1 C9 H9A 109.5 . . ?
O1 C9 H9B 109.5 . . ?
O1 C9 H9C 109.5 . . ?
H9A C9 H9B 109.5 . . ?
H9A C9 H9C 109.5 . . ?
H9B C9 H9C 109.5 . . ?
C21 C26 H26A 109.5 . . ?
C21 C26 H26B 109.5 . . ?
C21 C26 H26C 109.5 . . ?
H26A C26 H26B 109.5 . . ?
H26A C26 H26C 109.5 . . ?
H26B C26 H26C 109.5 . . ?
C49 C54 H54A 109.5 . . ?
C49 C54 H54B 109.5 . . ?
C49 C54 H54C 109.5 . . ?
H54A C54 H54B 109.5 . . ?
H54A C54 H54C 109.5 . . ?
H54B C54 H54C 109.5 . . ?
C47 C52 H52A 109.5 . . ?
C47 C52 H52B 109.5 . . ?
C47 C52 H52C 109.5 . . ?
H52A C52 H52B 109.5 . . ?
H52A C52 H52C 109.5 . . ?
H52B C52 H52C 109.5 . . ?
C48 C53 H53A 109.5 . . ?
C48 C53 H53B 109.5 . . ?
C48 C53 H53C 109.5 . . ?
H53A C53 H53B 109.5 . . ?
H53A C53 H53C 109.5 . . ?
H53B C53 H53C 109.5 . . ?
O2 C18 H18A 109.5 . . ?
O2 C18 H18B 109.5 . . ?
O2 C18 H18C 109.5 . . ?
H18A C18 H18B 109.5 . . ?
H18A C18 H18C 109.5 . . ?
H18B C18 H18C 109.5 . . ?
Cl9 C57 D57 109.1 . . ?
Cl7 C57 Cl9 106.6(6) . . ?
Cl7 C57 Cl8 116.6(7) . . ?
Cl7 C57 D57 109.1 . . ?
Cl8 C57 Cl9 106.0(8) . . ?
Cl8 C57 D57 109.1 . . ?

loop_
_geom_bond_atom_site_label_1
_geom_bond_atom_site_label_2
_geom_bond_distance
_geom_bond_site_symmetry_2
_geom_bond_publ_flag
Ir1 P1 2.2111(13) . ?
Ir1 P2 2.3318(13) . ?
Ir1 Cl2 2.3965(12) . ?
Ir1 C22 2.268(5) . ?
Ir1 C19 2.214(5) . ?
Ir1 C20 2.195(5) . ?
Ir1 C23 2.269(5) . ?
Ir1 C21 2.237(5) . ?
Au2 Au1 2.9278(3) . ?
Au2 Cl6 2.3273(13) . ?
Au2 P4 2.2525(13) . ?
Au1 P2 2.2429(12) . ?
Au1 Cl3 2.3252(12) . ?
Ir2 P3 2.2095(14) . ?
Ir2 P4 2.3381(13) . ?
Ir2 Cl5 2.3967(13) . ?
Ir2 C50 2.206(5) . ?
Ir2 C51 2.189(5) . ?
Ir2 C49 2.238(5) . ?
Ir2 C47 2.254(6) . ?
Ir2 C48 2.261(6) . ?
Cl1 P1 2.0389(17) . ?
P1 C1 1.858(5) . ?
P1 C10 1.833(5) . ?
P2 C2 1.873(5) . ?
P2 C11 1.856(5) . ?
P3 Cl4 2.0510(18) . ?
P3 C38 1.834(6) . ?
P3 C29 1.839(5) . ?
P4 C39 1.864(5) . ?
P4 C30 1.867(5) . ?
O3 C34 1.372(6) . ?
O3 C37 1.424(8) . ?
N1 C2 1.473(6) . ?
N1 C3 1.436(6) . ?
N1 C1 1.463(6) . ?
O1 C6 1.382(6) . ?
O1 C9 1.430(7) . ?
N4 C40 1.425(6) . ?
N4 C38 1.459(6) . ?
N4 C39 1.482(6) . ?
C43 O4 1.386(7) . ?
C43 C42 1.389(8) . ?
C43 C44 1.374(8) . ?
N2 C10 1.442(7) . ?
N2 C12 1.450(6) . ?
N2 C11 1.484(6) . ?
O4 C46 1.429(8) . ?
C2 H2A 0.9900 . ?
C2 H2B 0.9900 . ?
C3 C4 1.398(7) . ?
C3 C8 1.389(7) . ?
C40 C41 1.398(7) . ?
C40 C45 1.395(7) . ?
C6 C7 1.371(8) . ?
C6 C5 1.388(8) . ?
C36 H36 0.9500 . ?
C36 C31 1.383(7) . ?
C36 C35 1.400(7) . ?
C1 H1A 0.9900 . ?
C1 H1B 0.9900 . ?
C33 H33 0.9500 . ?
C33 C34 1.392(8) . ?
C33 C32 1.380(8) . ?
C42 H42 0.9500 . ?
C42 C41 1.385(8) . ?
C10 H10A 0.9900 . ?
C10 H10B 0.9900 . ?
C41 H41 0.9500 . ?
C45 H45 0.9500 . ?
C45 C44 1.378(8) . ?
C38 H38A 0.9900 . ?
C38 H38B 0.9900 . ?
N3 C31 1.436(6) . ?
N3 C30 1.473(6) . ?
N3 C29 1.452(7) . ?
C4 H4 0.9500 . ?
C4 C5 1.384(8) . ?
C8 H8 0.9500 . ?
C8 C7 1.398(7) . ?
C7 H7 0.9500 . ?
C14 H14 0.9500 . ?
C14 C15 1.379(9) . ?
C14 C13 1.393(8) . ?
C34 C35 1.385(8) . ?
C50 C51 1.435(8) . ?
C50 C55 1.498(8) . ?
C50 C49 1.439(8) . ?
C28 H28A 0.9800 . ?
C28 H28B 0.9800 . ?
C28 H28C 0.9800 . ?
C28 C23 1.494(7) . ?
C22 C27 1.488(7) . ?
C22 C23 1.423(7) . ?
C22 C21 1.440(7) . ?
C31 C32 1.403(7) . ?
C44 H44 0.9500 . ?
C35 H35 0.9500 . ?
C32 H32 0.9500 . ?
C19 C20 1.445(7) . ?
C19 C24 1.493(7) . ?
C19 C23 1.443(7) . ?
C51 C56 1.499(9) . ?
C51 C47 1.456(8) . ?
C20 C25 1.499(7) . ?
C20 C21 1.440(7) . ?
C24 H24A 0.9800 . ?
C24 H24B 0.9800 . ?
C24 H24C 0.9800 . ?
C27 H27A 0.9800 . ?
C27 H27B 0.9800 . ?
C27 H27C 0.9800 . ?
C17 H17 0.9500 . ?
C17 C12 1.403(8) . ?
C17 C16 1.396(8) . ?
C25 H25A 0.9800 . ?
C25 H25B 0.9800 . ?
C25 H25C 0.9800 . ?
C39 H39A 0.9900 . ?
C39 H39B 0.9900 . ?
O2 C15 1.372(7) . ?
O2 C18 1.435(10) . ?
C12 C13 1.371(7) . ?
C30 H30A 0.9900 . ?
C30 H30B 0.9900 . ?
C29 H29A 0.9900 . ?
C29 H29B 0.9900 . ?
C15 C16 1.382(9) . ?
C13 H13 0.9500 . ?
C11 H11A 0.9900 . ?
C11 H11B 0.9900 . ?
C21 C26 1.495(7) . ?
C55 H55A 0.9800 . ?
C55 H55B 0.9800 . ?
C55 H55C 0.9800 . ?
C5 H5 0.9500 . ?
C56 H56A 0.9800 . ?
C56 H56B 0.9800 . ?
C56 H56C 0.9800 . ?
C37 H37A 0.9800 . ?
C37 H37B 0.9800 . ?
C37 H37C 0.9800 . ?
C16 H16 0.9500 . ?
C49 C48 1.445(8) . ?
C49 C54 1.491(8) . ?
C46 H46A 0.9800 . ?
C46 H46B 0.9800 . ?
C46 H46C 0.9800 . ?
C47 C48 1.427(9) . ?
C47 C52 1.488(8) . ?
C48 C53 1.494(9) . ?
C9 H9A 0.9800 . ?
C9 H9B 0.9800 . ?
C9 H9C 0.9800 . ?
C26 H26A 0.9800 . ?
C26 H26B 0.9800 . ?
C26 H26C 0.9800 . ?
C54 H54A 0.9800 . ?
C54 H54B 0.9800 . ?
C54 H54C 0.9800 . ?
C52 H52A 0.9800 . ?
C52 H52B 0.9800 . ?
C52 H52C 0.9800 . ?
C53 H53A 0.9800 . ?
C53 H53B 0.9800 . ?
C53 H53C 0.9800 . ?
C18 H18A 0.9800 . ?
C18 H18B 0.9800 . ?
C18 H18C 0.9800 . ?
Cl9 C57 1.827(14) . ?
Cl7 C57 1.722(14) . ?
Cl8 C57 1.739(14) . ?
C57 D57 1.0000 . ?

loop_
_geom_torsion_atom_site_label_1
_geom_torsion_atom_site_label_2
_geom_torsion_atom_site_label_3
_geom_torsion_atom_site_label_4
_geom_torsion
_geom_torsion_site_symmetry_1
_geom_torsion_site_symmetry_2
_geom_torsion_site_symmetry_3
_geom_torsion_site_symmetry_4
_geom_torsion_publ_flag
Ir1 P1 C1 N1 -21.7(4) . . . . ?
Ir1 P1 C10 N2 70.7(4) . . . . ?
Ir1 P2 C2 N1 2.2(4) . . . . ?
Ir1 P2 C11 N2 -70.1(4) . . . . ?
Ir1 C22 C23 C28 128.5(5) . . . . ?
Ir1 C22 C23 C19 -59.9(3) . . . . ?
Ir1 C22 C21 C20 61.2(3) . . . . ?
Ir1 C22 C21 C26 -123.7(5) . . . . ?
Ir1 C19 C20 C25 122.3(5) . . . . ?
Ir1 C19 C20 C21 -63.8(3) . . . . ?
Ir1 C19 C23 C28 -126.9(5) . . . . ?
Ir1 C19 C23 C22 61.5(3) . . . . ?
Ir1 C20 C21 C22 -63.2(3) . . . . ?
Ir1 C20 C21 C26 121.7(5) . . . . ?
Au2 P4 C39 N4 132.9(3) . . . . ?
Au2 P4 C30 N3 161.8(3) . . . . ?
Au1 P2 C2 N1 127.1(3) . . . . ?
Au1 P2 C11 N2 162.0(3) . . . . ?
Ir2 P3 C38 N4 -19.1(4) . . . . ?
Ir2 P3 C29 N3 73.0(4) . . . . ?
Ir2 P4 C39 N4 6.2(4) . . . . ?
Ir2 P4 C30 N3 -69.5(4) . . . . ?
Ir2 C50 C51 C56 124.0(6) . . . . ?
Ir2 C50 C51 C47 -64.8(4) . . . . ?
Ir2 C50 C49 C48 63.1(4) . . . . ?
Ir2 C50 C49 C54 -120.3(6) . . . . ?
Ir2 C51 C47 C48 -61.9(4) . . . . ?
Ir2 C51 C47 C52 122.5(6) . . . . ?
Ir2 C49 C48 C47 60.9(4) . . . . ?
Ir2 C49 C48 C53 -121.4(6) . . . . ?
Ir2 C47 C48 C49 -60.3(4) . . . . ?
Ir2 C47 C48 C53 122.0(6) . . . . ?
Cl1 P1 C1 N1 -150.2(3) . . . . ?
Cl1 P1 C10 N2 -162.8(3) . . . . ?
Cl4 P3 C38 N4 -146.8(4) . . . . ?
Cl4 P3 C29 N3 -155.8(3) . . . . ?
O3 C34 C35 C36 178.5(5) . . . . ?
N1 C3 C4 C5 -175.5(5) . . . . ?
N1 C3 C8 C7 176.3(5) . . . . ?
O1 C6 C7 C8 -176.0(5) . . . . ?
O1 C6 C5 C4 176.9(5) . . . . ?
N4 C40 C41 C42 -174.2(5) . . . . ?
N4 C40 C45 C44 175.2(5) . . . . ?
C43 C42 C41 C40 -1.0(8) . . . . ?
N2 C12 C13 C14 -178.1(5) . . . . ?
O4 C43 C42 C41 176.1(5) . . . . ?
O4 C43 C44 C45 -175.1(5) . . . . ?
C2 P2 C11 N2 47.4(4) . . . . ?
C2 N1 C3 C4 55.8(6) . . . . ?
C2 N1 C3 C8 -123.3(5) . . . . ?
C2 N1 C1 P1 -59.5(5) . . . . ?
C3 N1 C2 P2 -157.7(4) . . . . ?
C3 N1 C1 P1 170.1(3) . . . . ?
C3 C4 C5 C6 -0.9(8) . . . . ?
C3 C8 C7 C6 -0.8(8) . . . . ?
C40 N4 C38 P3 171.5(4) . . . . ?
C40 N4 C39 P4 -165.0(4) . . . . ?
C40 C45 C44 C43 -1.2(8) . . . . ?
C36 C31 C32 C33 -1.3(8) . . . . ?
C1 P1 C10 N2 -57.4(4) . . . . ?
C1 N1 C2 P2 69.6(5) . . . . ?
C1 N1 C3 C4 -172.7(4) . . . . ?
C1 N1 C3 C8 8.2(7) . . . . ?
C33 C34 C35 C36 -0.7(8) . . . . ?
C42 C43 O4 C46 179.4(5) . . . . ?
C42 C43 C44 C45 5.7(8) . . . . ?
C10 P1 C1 N1 108.4(4) . . . . ?
C10 N2 C12 C17 -158.0(5) . . . . ?
C10 N2 C12 C13 18.9(7) . . . . ?
C10 N2 C11 P2 68.2(5) . . . . ?
C41 C40 C45 C44 -4.2(8) . . . . ?
C45 C40 C41 C42 5.3(8) . . . . ?
C38 P3 C29 N3 -54.7(4) . . . . ?
C38 N4 C40 C41 -175.6(5) . . . . ?
C38 N4 C40 C45 4.9(7) . . . . ?
C38 N4 C39 P4 64.1(5) . . . . ?
N3 C31 C32 C33 175.5(5) . . . . ?
C4 C3 C8 C7 -2.8(8) . . . . ?
C8 C3 C4 C5 3.7(8) . . . . ?
C7 C6 C5 C4 -2.9(8) . . . . ?
C14 C15 C16 C17 -0.8(11) . . . . ?
C34 C33 C32 C31 0.1(8) . . . . ?
C50 C51 C47 Ir2 63.7(4) . . . . ?
C50 C51 C47 C48 1.8(6) . . . . ?
C50 C51 C47 C52 -173.9(6) . . . . ?
C50 C49 C48 Ir2 -61.6(4) . . . . ?
C50 C49 C48 C47 -0.8(6) . . . . ?
C50 C49 C48 C53 177.0(6) . . . . ?
C31 C36 C35 C34 -0.5(8) . . . . ?
C31 N3 C30 P4 -151.3(4) . . . . ?
C31 N3 C29 P3 154.5(4) . . . . ?
C44 C43 O4 C46 0.1(8) . . . . ?
C44 C43 C42 C41 -4.6(8) . . . . ?
C35 C36 C31 N3 -175.2(5) . . . . ?
C35 C36 C31 C32 1.5(8) . . . . ?
C32 C33 C34 O3 -178.3(5) . . . . ?
C32 C33 C34 C35 0.9(8) . . . . ?
C19 C20 C21 Ir1 63.1(3) . . . . ?
C19 C20 C21 C22 -0.1(6) . . . . ?
C19 C20 C21 C26 -175.2(5) . . . . ?
C51 C50 C49 Ir2 -61.2(4) . . . . ?
C51 C50 C49 C48 1.9(6) . . . . ?
C51 C50 C49 C54 178.5(6) . . . . ?
C51 C47 C48 Ir2 59.7(4) . . . . ?
C51 C47 C48 C49 -0.6(6) . . . . ?
C51 C47 C48 C53 -178.3(6) . . . . ?
C20 C19 C23 Ir1 -62.2(3) . . . . ?
C20 C19 C23 C28 170.8(5) . . . . ?
C20 C19 C23 C22 -0.8(6) . . . . ?
C24 C19 C20 Ir1 -123.9(5) . . . . ?
C24 C19 C20 C25 -1.6(8) . . . . ?
C24 C19 C20 C21 172.3(5) . . . . ?
C24 C19 C23 Ir1 126.0(5) . . . . ?
C24 C19 C23 C28 -0.9(8) . . . . ?
C24 C19 C23 C22 -172.5(5) . . . . ?
C27 C22 C23 Ir1 -119.5(5) . . . . ?
C27 C22 C23 C28 9.0(8) . . . . ?
C27 C22 C23 C19 -179.4(5) . . . . ?
C27 C22 C21 Ir1 118.5(5) . . . . ?
C27 C22 C21 C20 179.7(5) . . . . ?
C27 C22 C21 C26 -5.2(8) . . . . ?
C17 C12 C13 C14 -1.3(8) . . . . ?
C25 C20 C21 Ir1 -123.0(5) . . . . ?
C25 C20 C21 C22 173.8(5) . . . . ?
C25 C20 C21 C26 -1.3(8) . . . . ?
C39 P4 C30 N3 48.3(4) . . . . ?
C39 N4 C40 C41 53.8(6) . . . . ?
C39 N4 C40 C45 -125.7(5) . . . . ?
C39 N4 C38 P3 -58.5(5) . . . . ?
O2 C15 C16 C17 -179.9(7) . . . . ?
C12 N2 C10 P1 160.5(4) . . . . ?
C12 N2 C11 P2 -156.7(4) . . . . ?
C12 C17 C16 C15 -0.2(10) . . . . ?
C30 P4 C39 N4 -111.4(4) . . . . ?
C30 N3 C31 C36 -125.9(5) . . . . ?
C30 N3 C31 C32 57.5(6) . . . . ?
C30 N3 C29 P3 -67.5(5) . . . . ?
C23 C22 C21 Ir1 -61.6(4) . . . . ?
C23 C22 C21 C20 -0.4(6) . . . . ?
C23 C22 C21 C26 174.7(5) . . . . ?
C23 C19 C20 Ir1 64.3(3) . . . . ?
C23 C19 C20 C25 -173.3(5) . . . . ?
C23 C19 C20 C21 0.5(6) . . . . ?
C29 P3 C38 N4 110.3(4) . . . . ?
C29 N3 C31 C36 12.1(7) . . . . ?
C29 N3 C31 C32 -164.6(5) . . . . ?
C29 N3 C30 P4 70.4(5) . . . . ?
C15 C14 C13 C12 0.3(9) . . . . ?
C13 C14 C15 O2 179.8(7) . . . . ?
C13 C14 C15 C16 0.8(10) . . . . ?
C11 P2 C2 N1 -115.9(4) . . . . ?
C11 N2 C10 P1 -65.0(5) . . . . ?
C11 N2 C12 C17 66.6(6) . . . . ?
C11 N2 C12 C13 -116.6(5) . . . . ?
C21 C22 C23 Ir1 60.6(3) . . . . ?
C21 C22 C23 C28 -170.9(5) . . . . ?
C21 C22 C23 C19 0.7(6) . . . . ?
C55 C50 C51 Ir2 -122.2(5) . . . . ?
C55 C50 C51 C56 1.8(9) . . . . ?
C55 C50 C51 C47 173.1(5) . . . . ?
C55 C50 C49 Ir2 123.6(6) . . . . ?
C55 C50 C49 C48 -173.4(5) . . . . ?
C55 C50 C49 C54 3.3(9) . . . . ?
C5 C6 C7 C8 3.7(8) . . . . ?
C56 C51 C47 Ir2 -125.1(6) . . . . ?
C56 C51 C47 C48 173.0(5) . . . . ?
C56 C51 C47 C52 -2.6(9) . . . . ?
C37 O3 C34 C33 174.9(5) . . . . ?
C37 O3 C34 C35 -4.3(8) . . . . ?
C16 C17 C12 N2 178.2(5) . . . . ?
C16 C17 C12 C13 1.3(9) . . . . ?
C49 C50 C51 Ir2 62.5(4) . . . . ?
C49 C50 C51 C56 -173.5(5) . . . . ?
C49 C50 C51 C47 -2.3(6) . . . . ?
C9 O1 C6 C7 8.3(8) . . . . ?
C9 O1 C6 C5 -171.4(5) . . . . ?
C54 C49 C48 Ir2 121.6(6) . . . . ?
C54 C49 C48 C47 -177.5(5) . . . . ?
C54 C49 C48 C53 0.2(9) . . . . ?
C52 C47 C48 Ir2 -124.6(6) . . . . ?
C52 C47 C48 C49 175.1(6) . . . . ?
C52 C47 C48 C53 -2.6(10) . . . . ?
C18 O2 C15 C14 3.8(13) . . . . ?
C18 O2 C15 C16 -177.1(9) . . . . ?

loop_
_exptl_oxdiff_crystal_face_indexfrac_h
_exptl_oxdiff_crystal_face_indexfrac_k
_exptl_oxdiff_crystal_face_indexfrac_l
_exptl_oxdiff_crystal_face_x
_exptl_oxdiff_crystal_face_y
_exptl_oxdiff_crystal_face_z
1.0000 1.0000 5.0000 0.0656 -0.1332 0.0339
-1.0000 -1.0000 -5.0000 -0.0656 0.1332 -0.0339
-2.0000 1.0000 5.0000 0.0226 -0.0534 0.1693
-2.0000 0.0000 -1.0000 -0.0322 0.0762 0.0755
3.0000 -0.0000 5.0000 0.0608 -0.1951 -0.0618
1.0000 -1.0000 -5.0000 -0.0370 0.0800 -0.1242
1.0000 5.0000 -2.0001 0.1743 0.0628 -0.0471
-1.0000 -5.0000 2.0001 -0.1743 -0.0628 0.0471
2.0000 -5.0000 -2.0000 -0.1457 -0.0504 -0.1471
-3.0000 4.0000 -5.0000 0.0729 0.2297 0.0837
0.0000 1.0000 -5.0000 0.0156 0.1240 -0.0681
1.0000 -1.0000 2.0000 -0.0120 -0.0814 -0.0212
1.0000 3.0000 5.0000 0.1325 -0.1159 0.0449
-1.0000 2.0000 2.0000 0.0597 -0.0022 0.0855
-9.3107 14.1733 -25.6124 0.2490 0.9609 0.1210
-1.0000 5.0000 -2.0000 0.1457 0.1160 0.0431
-1.0000 -3.0000 -5.0000 -0.1325 0.1159 -0.0449
-0.0000 1.0000 5.0000 0.0513 -0.1066 0.0791
